data_7712489
loop_
_publ_author_name
'Dissanayake, Deepamali'
'Forsyth, Craig M.'
'Vidovic, Dragoslav'

_publ_section_title
;
 Synthesis, Characterisation and Reactivity studies of Chiral
 \b-Diketiminate-like Supported Aluminium Lewis Acid Complexes Towards
 Difficult Diels Alder Cycloadditions
;
_journal_name_full 'Dalton Transactions'
_journal_paper_doi 10.1039/D3DT00206C
_journal_year 2023
_chemical_absolute_configuration syn
_chemical_formula_moiety '2(C45 H42 N2 O), C H Cl3'
_chemical_formula_sum 'C91 H85 Cl3 N4 O2'
_chemical_formula_weight 1372.97
_space_group_crystal_system monoclinic
_space_group_IT_number 5
_space_group_name_Hall 'I 2y'
_space_group_name_H-M_alt 'I 1 2 1'
_atom_sites_solution_hydrogens mixed
_atom_sites_solution_primary direct
_audit_creation_method SHELXL-2018/3
_audit_update_record
;
2023-01-18 deposited with the CCDC.	2023-03-01 downloaded from the CCDC.
;
_cell_angle_alpha 90
_cell_angle_beta 101.6780(10)
_cell_angle_gamma 90
_cell_formula_units_Z 4
_cell_length_a 25.8439(2)
_cell_length_b 10.55050(10)
_cell_length_c 28.3697(2)
_cell_measurement_reflns_used 37807
_cell_measurement_temperature 123(2)
_cell_measurement_theta_max 75.7570
_cell_measurement_theta_min 4.2540
_cell_volume 7575.34(11)
_computing_cell_refinement 'CrysAlisPro 1.171.40.81a (Rigaku OD, 2020)'
_computing_data_collection 'CrysAlisPro 1.171.40.81a (Rigaku OD, 2020)'
_computing_data_reduction 'CrysAlisPro 1.171.40.81a (Rigaku OD, 2020)'
_computing_structure_refinement 'SHELXL-2018/3 (Sheldrick, 2018)'
_computing_structure_solution 'SHELXS-2018/3 (Sheldrick, 2018)'
_diffrn_ambient_temperature 123(2)
_diffrn_detector_area_resol_mean 10.0000
_diffrn_measured_fraction_theta_full 0.999
_diffrn_measured_fraction_theta_max 0.984
_diffrn_measurement_device_type 'XtaLAB Synergy, Dualflex, HyPix'
_diffrn_measurement_method '\w scans'
_diffrn_radiation_type CuK\a
_diffrn_radiation_wavelength 1.54184
_diffrn_reflns_av_R_equivalents 0.0337
_diffrn_reflns_av_unetI/netI 0.0279
_diffrn_reflns_Laue_measured_fraction_full 0.999
_diffrn_reflns_Laue_measured_fraction_max 0.984
_diffrn_reflns_limit_h_max 28
_diffrn_reflns_limit_h_min -32
_diffrn_reflns_limit_k_max 13
_diffrn_reflns_limit_k_min -13
_diffrn_reflns_limit_l_max 35
_diffrn_reflns_limit_l_min -31
_diffrn_reflns_number 61556
_diffrn_reflns_point_group_measured_fraction_full 0.997
_diffrn_reflns_point_group_measured_fraction_max 0.968
_diffrn_reflns_theta_full 67.684
_diffrn_reflns_theta_max 77.497
_diffrn_reflns_theta_min 4.223
_diffrn_source 'micro-focus sealed X-ray tube'
_exptl_absorpt_coefficient_mu 1.492
_exptl_absorpt_correction_T_max 1.00000
_exptl_absorpt_correction_T_min 0.82876
_exptl_absorpt_correction_type multi-scan
_exptl_absorpt_process_details
;
CrysAlisPro 1.171.40.81a (Rigaku Oxford Diffraction, 2020)
Empirical absorption correction using spherical harmonics,
implemented in SCALE3 ABSPACK scaling algorithm.
;
_exptl_crystal_colour colourless
_exptl_crystal_density_diffrn 1.204
_exptl_crystal_description plate
_exptl_crystal_F_000 2904
_exptl_crystal_size_max 0.15
_exptl_crystal_size_mid 0.08
_exptl_crystal_size_min 0.05
_refine_diff_density_max 0.820
_refine_diff_density_min -0.422
_refine_diff_density_rms 0.044
_refine_ls_abs_structure_details
;
 Flack x determined using 6461 quotients [(I+)-(I-)]/[(I+)+(I-)]
 (Parsons, Flack and Wagner, Acta Cryst. B69 (2013) 249-259).
;
_refine_ls_abs_structure_Flack 0.045(10)
_refine_ls_extinction_method none
_refine_ls_goodness_of_fit_ref 1.045
_refine_ls_hydrogen_treatment mixed
_refine_ls_matrix_type full
_refine_ls_number_parameters 951
_refine_ls_number_reflns 15643
_refine_ls_number_restraints 7
_refine_ls_restrained_S_all 1.045
_refine_ls_R_factor_all 0.0529
_refine_ls_R_factor_gt 0.0513
_refine_ls_shift/su_max 0.000
_refine_ls_shift/su_mean 0.000
_refine_ls_structure_factor_coef Fsqd
_refine_ls_weighting_details 'w=1/[\s^2^(Fo^2^)+(0.0495P)^2^+8.0459P] where P=(Fo^2^+2Fc^2^)/3'
_refine_ls_weighting_scheme calc
_refine_ls_wR_factor_gt 0.1285
_refine_ls_wR_factor_ref 0.1295
_reflns_Friedel_coverage 0.864
_reflns_Friedel_fraction_full 0.995
_reflns_Friedel_fraction_max 0.951
_reflns_number_gt 15022
_reflns_number_total 15643
_reflns_threshold_expression 'I > 2\s(I)'
_cod_data_source_file d3dt00206c2.cif
_cod_data_source_block MX50_20
_cod_original_cell_volume 7575.33(11)
_cod_original_sg_symbol_H-M 'I 2'
_cod_database_code 7712489
_shelx_shelxl_version_number 2018/3
_shelx_space_group_comment
;
The symmetry employed for this shelxl refinement is uniquely defined
by the following loop, which should always be used as a source of
symmetry information in preference to the above space-group names.
They are only intended as comments.
;

loop_
_space_group_symop_operation_xyz
'x, y, z'
'-x, y, -z'
'x+1/2, y+1/2, z+1/2'
'-x+1/2, y+1/2, -z+1/2'

loop_
_atom_site_label
_atom_site_type_symbol
_atom_site_fract_x
_atom_site_fract_y
_atom_site_fract_z
_atom_site_U_iso_or_equiv
_atom_site_adp_type
_atom_site_occupancy
_atom_site_site_symmetry_order
_atom_site_calc_flag
_atom_site_refinement_flags_posn
_atom_site_refinement_flags_adp
_atom_site_refinement_flags_occupancy
_atom_site_disorder_assembly
_atom_site_disorder_group
O1 O 0.08218(9) -0.2284(2) 0.33347(9) 0.0408(5) Uani 1 1 d . . . . .
O2 O 0.40168(10) 1.0544(2) 0.65511(9) 0.0414(5) Uani 1 1 d . . . . .
N1 N 0.09147(10) 0.1516(3) 0.37988(10) 0.0331(6) Uani 1 1 d . . . . .
H1N H 0.1108(16) 0.123(4) 0.3581(15) 0.047(11) Uiso 1 1 d . . . . .
N2 N 0.11619(11) -0.0347(3) 0.32432(10) 0.0383(6) Uani 1 1 d . . . . .
N3 N 0.40122(10) 0.6712(3) 0.61411(10) 0.0309(6) Uani 1 1 d . . . . .
H3N H 0.3755(19) 0.703(5) 0.6271(16) 0.060(13) Uiso 1 1 d . . . . .
N4 N 0.36199(10) 0.8651(3) 0.65590(10) 0.0362(6) Uani 1 1 d . . . . .
C1 C 0.05622(12) 0.0690(3) 0.39319(11) 0.0311(6) Uani 1 1 d . . . . .
C2 C 0.02293(13) 0.1074(4) 0.42404(13) 0.0410(8) Uani 1 1 d . . . . .
H2 H 0.025221 0.191751 0.436038 0.049 Uiso 1 1 calc R U . . .
C3 C -0.01294(15) 0.0249(5) 0.43715(15) 0.0500(10) Uani 1 1 d . . . . .
H3 H -0.035353 0.053668 0.457659 0.060 Uiso 1 1 calc R U . . .
C4 C -0.01693(16) -0.0999(5) 0.42087(16) 0.0551(11) Uani 1 1 d . . . . .
H4 H -0.041394 -0.156961 0.430325 0.066 Uiso 1 1 calc R U . . .
C5 C 0.01561(13) -0.1384(4) 0.39065(13) 0.0428(8) Uani 1 1 d . . . . .
H5 H 0.013029 -0.223006 0.378984 0.051 Uiso 1 1 calc R U . . .
C6 C 0.05214(12) -0.0570(4) 0.37672(11) 0.0333(7) Uani 1 1 d . . . . .
C7 C 0.08525(12) -0.1014(3) 0.34398(11) 0.0315(6) Uani 1 1 d . . . . .
C8 C 0.12517(14) -0.2515(4) 0.30870(12) 0.0383(7) Uani 1 1 d . . . . .
H8A H 0.113841 -0.308515 0.280814 0.046 Uiso 1 1 calc R U . . .
H8B H 0.155844 -0.289716 0.330676 0.046 Uiso 1 1 calc R U . . .
C9 C 0.13879(13) -0.1204(3) 0.29231(12) 0.0390(7) Uani 1 1 d . . . . .
H9 H 0.120172 -0.106660 0.258210 0.047 Uiso 1 1 calc R U . . .
C10 C 0.19766(15) -0.1001(4) 0.29637(14) 0.0502(9) Uani 1 1 d . . . . .
H10 H 0.215894 -0.115538 0.330467 0.060 Uiso 1 1 calc R U . . .
C11 C 0.21909(16) -0.1948(5) 0.26373(16) 0.0583(11) Uani 1 1 d . . . . .
H11A H 0.209370 -0.281187 0.271261 0.087 Uiso 1 1 calc R U . . .
H11B H 0.257659 -0.187792 0.269218 0.087 Uiso 1 1 calc R U . . .
H11C H 0.203888 -0.175853 0.229956 0.087 Uiso 1 1 calc R U . . .
C12 C 0.2091(2) 0.0343(5) 0.2829(2) 0.0752(16) Uani 1 1 d . . . . .
H12A H 0.189617 0.052572 0.250250 0.113 Uiso 1 1 calc R U . . .
H12B H 0.247107 0.043817 0.284111 0.113 Uiso 1 1 calc R U . . .
H12C H 0.198131 0.093503 0.305604 0.113 Uiso 1 1 calc R U . . .
C13 C 0.10026(12) 0.2762(3) 0.39976(11) 0.0323(7) Uani 1 1 d . . . . .
C14 C 0.07282(12) 0.3783(3) 0.37586(11) 0.0309(6) Uani 1 1 d . . . . .
C15 C 0.08282(12) 0.4994(3) 0.39528(12) 0.0341(7) Uani 1 1 d . . . . .
H15 H 0.064554 0.569753 0.378827 0.041 Uiso 1 1 calc R U . . .
C16 C 0.11905(13) 0.5197(3) 0.43833(11) 0.0341(7) Uani 1 1 d . . . . .
C17 C 0.14521(13) 0.4156(4) 0.46192(12) 0.0370(7) Uani 1 1 d . . . . .
H17 H 0.169469 0.427941 0.491532 0.044 Uiso 1 1 calc R U . . .
C18 C 0.13682(12) 0.2937(3) 0.44333(12) 0.0323(7) Uani 1 1 d . . . . .
C19 C 0.03429(12) 0.3569(3) 0.32783(11) 0.0330(7) Uani 1 1 d . . . . .
H19 H 0.020224 0.268959 0.329093 0.040 Uiso 1 1 calc R U . . .
C20 C -0.01286(12) 0.4448(3) 0.32285(11) 0.0326(7) Uani 1 1 d . . . . .
C21 C -0.05447(14) 0.4111(5) 0.34454(12) 0.0456(9) Uani 1 1 d . . . . .
H21 H -0.054684 0.329792 0.358901 0.055 Uiso 1 1 calc R U . . .
C22 C -0.09572(16) 0.4945(5) 0.34549(15) 0.0547(11) Uani 1 1 d . . . . .
H22 H -0.123906 0.470207 0.360478 0.066 Uiso 1 1 calc R U . . .
C23 C -0.09588(15) 0.6135(5) 0.32458(13) 0.0482(10) Uani 1 1 d . . . . .
H23 H -0.123554 0.671744 0.326060 0.058 Uiso 1 1 calc R U . . .
C24 C -0.05581(14) 0.6467(4) 0.30174(12) 0.0423(8) Uani 1 1 d . . . . .
H24 H -0.056310 0.727026 0.286550 0.051 Uiso 1 1 calc R U . . .
C25 C -0.01445(13) 0.5628(4) 0.30081(12) 0.0357(7) Uani 1 1 d . . . . .
H25 H 0.013060 0.586472 0.284881 0.043 Uiso 1 1 calc R U . . .
C26 C 0.06205(12) 0.3598(3) 0.28525(11) 0.0329(7) Uani 1 1 d . . . . .
C27 C 0.03575(14) 0.3137(4) 0.24080(12) 0.0396(8) Uani 1 1 d . . . . .
H27 H 0.000512 0.283801 0.237307 0.047 Uiso 1 1 calc R U . . .
C28 C 0.06028(16) 0.3108(4) 0.20149(13) 0.0445(9) Uani 1 1 d . . . . .
H28 H 0.041980 0.277544 0.171624 0.053 Uiso 1 1 calc R U . . .
C29 C 0.11155(16) 0.3564(4) 0.20574(14) 0.0484(9) Uani 1 1 d . . . . .
H29 H 0.128474 0.354370 0.178980 0.058 Uiso 1 1 calc R U . . .
C30 C 0.13749(15) 0.4048(4) 0.24944(14) 0.0461(9) Uani 1 1 d . . . . .
H30 H 0.172257 0.437555 0.252525 0.055 Uiso 1 1 calc R U . . .
C31 C 0.11324(13) 0.4060(4) 0.28887(13) 0.0408(8) Uani 1 1 d . . . . .
H31 H 0.131804 0.438736 0.318731 0.049 Uiso 1 1 calc R U . . .
C32 C 0.12821(14) 0.6518(4) 0.45861(13) 0.0437(9) Uani 1 1 d . . . . .
H32A H 0.154649 0.649106 0.488709 0.065 Uiso 1 1 calc R U . . .
H32B H 0.095002 0.685910 0.464934 0.065 Uiso 1 1 calc R U . . .
H32C H 0.140936 0.706293 0.435385 0.065 Uiso 1 1 calc R U . . .
C33 C 0.16654(13) 0.1773(3) 0.46757(12) 0.0357(7) Uani 1 1 d . . . . .
H33 H 0.140947 0.105097 0.461940 0.043 Uiso 1 1 calc R U . . .
C34 C 0.21235(14) 0.1400(4) 0.44443(12) 0.0387(8) Uani 1 1 d . . . . .
C35 C 0.24132(15) 0.2283(4) 0.42390(14) 0.0470(9) Uani 1 1 d . . . . .
H35 H 0.231855 0.315355 0.423260 0.056 Uiso 1 1 calc R U . . .
C36 C 0.28391(19) 0.1899(5) 0.40436(16) 0.0602(12) Uani 1 1 d . . . . .
H36 H 0.303075 0.251281 0.390367 0.072 Uiso 1 1 calc R U . . .
C37 C 0.2988(2) 0.0657(6) 0.40487(16) 0.0678(15) Uani 1 1 d . . . . .
H37 H 0.328226 0.040774 0.391729 0.081 Uiso 1 1 calc R U . . .
C38 C 0.2703(2) -0.0232(6) 0.42485(15) 0.0677(14) Uani 1 1 d . . . . .
H38 H 0.280078 -0.110033 0.425346 0.081 Uiso 1 1 calc R U . . .
C39 C 0.22755(18) 0.0136(4) 0.44411(14) 0.0518(10) Uani 1 1 d . . . . .
H39 H 0.208178 -0.048720 0.457415 0.062 Uiso 1 1 calc R U . . .
C40 C 0.18244(13) 0.1938(4) 0.52199(12) 0.0374(7) Uani 1 1 d . . . . .
C41 C 0.23138(16) 0.2369(4) 0.54483(13) 0.0453(9) Uani 1 1 d . . . . .
H41 H 0.256963 0.257435 0.526259 0.054 Uiso 1 1 calc R U . . .
C42 C 0.2441(2) 0.2508(5) 0.59453(15) 0.0649(13) Uani 1 1 d . . . . .
H42 H 0.277961 0.281536 0.609573 0.078 Uiso 1 1 calc R U . . .
C43 C 0.2080(3) 0.2205(6) 0.62175(16) 0.0755(17) Uani 1 1 d . . . . .
H43 H 0.216800 0.229206 0.655767 0.091 Uiso 1 1 calc R U . . .
C44 C 0.1592(2) 0.1778(8) 0.59990(18) 0.087(2) Uani 1 1 d . . . . .
H44 H 0.133798 0.158373 0.618739 0.105 Uiso 1 1 calc R U . . .
C45 C 0.14651(17) 0.1623(6) 0.55014(17) 0.0688(15) Uani 1 1 d . . . . .
H45 H 0.112833 0.129807 0.535419 0.083 Uiso 1 1 calc R U . . .
C51 C 0.43732(12) 0.7543(3) 0.60220(11) 0.0314(7) Uani 1 1 d . . . . .
C52 C 0.47436(13) 0.7160(4) 0.57500(12) 0.0366(7) Uani 1 1 d . . . . .
H52 H 0.474330 0.630947 0.564022 0.044 Uiso 1 1 calc R U . . .
C53 C 0.51074(15) 0.8009(5) 0.56412(14) 0.0472(10) Uani 1 1 d . . . . .
H53 H 0.535272 0.773170 0.545499 0.057 Uiso 1 1 calc R U . . .
C54 C 0.51248(15) 0.9249(4) 0.57953(15) 0.0480(9) Uani 1 1 d . . . . .
H54 H 0.538235 0.981623 0.572085 0.058 Uiso 1 1 calc R U . . .
C55 C 0.47625(13) 0.9657(4) 0.60595(13) 0.0394(8) Uani 1 1 d . . . . .
H55 H 0.477083 1.051280 0.616468 0.047 Uiso 1 1 calc R U . . .
C56 C 0.43827(12) 0.8829(3) 0.61752(11) 0.0308(6) Uani 1 1 d . . . . .
C57 C 0.39905(12) 0.9297(3) 0.64380(11) 0.0310(6) Uani 1 1 d . . . . .
C58 C 0.35999(14) 1.0769(4) 0.68121(14) 0.0440(8) Uani 1 1 d . . . . .
H58A H 0.336558 1.146267 0.666126 0.053 Uiso 1 1 calc R U . . .
H58B H 0.374850 1.099751 0.715091 0.053 Uiso 1 1 calc R U . . .
C59 C 0.32969(12) 0.9515(3) 0.67840(12) 0.0382(7) Uani 1 1 d . . . . .
H59 H 0.294529 0.962368 0.656359 0.046 Uiso 1 1 calc R U . . .
C60 C 0.32122(15) 0.9034(4) 0.72677(13) 0.0460(8) Uani 1 1 d . . . . .
H60 H 0.356345 0.898321 0.749285 0.055 Uiso 1 1 calc R U . . .
C61 C 0.28654(16) 0.9957(5) 0.74757(16) 0.0538(10) Uani 1 1 d . . . . .
H61A H 0.302842 1.079972 0.750284 0.081 Uiso 1 1 calc R U . . .
H61B H 0.282826 0.966545 0.779515 0.081 Uiso 1 1 calc R U . . .
H61C H 0.251607 1.000108 0.726318 0.081 Uiso 1 1 calc R U . . .
C62 C 0.2965(3) 0.7705(6) 0.7218(2) 0.0753(15) Uani 1 1 d . . . . .
H62A H 0.262955 0.772971 0.698370 0.113 Uiso 1 1 calc R U . . .
H62B H 0.290145 0.742662 0.753049 0.113 Uiso 1 1 calc R U . . .
H62C H 0.320671 0.711173 0.710684 0.113 Uiso 1 1 calc R U . . .
C63 C 0.39347(12) 0.5477(3) 0.59374(11) 0.0306(6) Uani 1 1 d . . . . .
C64 C 0.42084(12) 0.4439(3) 0.61826(11) 0.0310(7) Uani 1 1 d . . . . .
C65 C 0.41127(12) 0.3243(3) 0.59804(12) 0.0326(7) Uani 1 1 d . . . . .
H65 H 0.429282 0.253690 0.614505 0.039 Uiso 1 1 calc R U . . .
C66 C 0.37635(12) 0.3042(3) 0.55467(12) 0.0347(7) Uani 1 1 d . . . . .
C67 C 0.35038(12) 0.4084(3) 0.53082(12) 0.0347(7) Uani 1 1 d . . . . .
H67 H 0.326442 0.395992 0.501034 0.042 Uiso 1 1 calc R U . . .
C68 C 0.35853(13) 0.5307(3) 0.54946(12) 0.0340(7) Uani 1 1 d . . . . .
C69 C 0.45861(12) 0.4667(3) 0.66620(11) 0.0314(6) Uani 1 1 d . . . . .
H69 H 0.472443 0.554941 0.664950 0.038 Uiso 1 1 calc R U . . .
C70 C 0.43054(12) 0.4625(3) 0.70901(11) 0.0334(7) Uani 1 1 d . . . . .
C71 C 0.37925(13) 0.4180(4) 0.70483(12) 0.0393(8) Uani 1 1 d . . . . .
H71 H 0.360565 0.387086 0.674710 0.047 Uiso 1 1 calc R U . . .
C72 C 0.35503(14) 0.4181(5) 0.74430(13) 0.0466(9) Uani 1 1 d . . . . .
H72 H 0.320166 0.385943 0.741113 0.056 Uiso 1 1 calc R U . . .
C73 C 0.38110(15) 0.4645(4) 0.78788(13) 0.0458(9) Uani 1 1 d . . . . .
H73 H 0.364219 0.464832 0.814678 0.055 Uiso 1 1 calc R U . . .
C74 C 0.43185(16) 0.5106(4) 0.79270(13) 0.0446(9) Uani 1 1 d . . . . .
H74 H 0.449816 0.543521 0.822744 0.054 Uiso 1 1 calc R U . . .
C75 C 0.45666(14) 0.5090(4) 0.75370(12) 0.0391(8) Uani 1 1 d . . . . .
H75 H 0.491792 0.539732 0.757368 0.047 Uiso 1 1 calc R U . . .
C76 C 0.50628(12) 0.3787(3) 0.67226(11) 0.0326(7) Uani 1 1 d . . . . .
C77 C 0.50651(13) 0.2582(4) 0.69201(12) 0.0366(7) Uani 1 1 d . . . . .
H77 H 0.477599 0.231381 0.705554 0.044 Uiso 1 1 calc R U . . .
C78 C 0.54912(13) 0.1760(4) 0.69209(12) 0.0398(8) Uani 1 1 d . . . . .
H78 H 0.548566 0.092794 0.704802 0.048 Uiso 1 1 calc R U . . .
C79 C 0.59194(15) 0.2160(4) 0.67366(13) 0.0468(9) Uani 1 1 d . . . . .
H79 H 0.620772 0.160232 0.673550 0.056 Uiso 1 1 calc R U . . .
C80 C 0.59276(15) 0.3371(5) 0.65543(14) 0.0503(10) Uani 1 1 d . . . . .
H80 H 0.622540 0.365240 0.643426 0.060 Uiso 1 1 calc R U . . .
C81 C 0.55032(13) 0.4175(4) 0.65458(12) 0.0411(8) Uani 1 1 d . . . . .
H81 H 0.551182 0.500497 0.641759 0.049 Uiso 1 1 calc R U . . .
C82 C 0.36764(15) 0.1720(4) 0.53384(14) 0.0451(9) Uani 1 1 d . . . . .
H82A H 0.349721 0.177382 0.499980 0.068 Uiso 1 1 calc R U . . .
H82B H 0.345755 0.123537 0.551866 0.068 Uiso 1 1 calc R U . . .
H82C H 0.401805 0.129635 0.536188 0.068 Uiso 1 1 calc R U . . .
C83 C 0.32925(13) 0.6447(4) 0.52481(12) 0.0384(8) Uani 1 1 d . . . . .
H83 H 0.355019 0.716532 0.530582 0.046 Uiso 1 1 calc R U . . .
C84 C 0.31378(13) 0.6302(4) 0.47040(12) 0.0386(8) Uani 1 1 d . . . . .
C85 C 0.35064(17) 0.6534(5) 0.44240(17) 0.0614(12) Uani 1 1 d . . . . .
H85 H 0.384994 0.680856 0.457536 0.074 Uiso 1 1 calc R U . . .
C86 C 0.3391(2) 0.6378(6) 0.39291(19) 0.0764(16) Uani 1 1 d . . . . .
H86 H 0.365186 0.654616 0.374498 0.092 Uiso 1 1 calc R U . . .
C87 C 0.2893(2) 0.5976(6) 0.37050(15) 0.0692(15) Uani 1 1 d . . . . .
H87 H 0.280933 0.586331 0.336579 0.083 Uiso 1 1 calc R U . . .
C88 C 0.25212(19) 0.5740(5) 0.39763(14) 0.0546(10) Uani 1 1 d . . . . .
H88 H 0.217820 0.546113 0.382498 0.066 Uiso 1 1 calc R U . . .
C89 C 0.26440(14) 0.5907(4) 0.44697(13) 0.0423(8) Uani 1 1 d . . . . .
H89 H 0.238096 0.574458 0.465230 0.051 Uiso 1 1 calc R U . . .
C90 C 0.28319(14) 0.6845(4) 0.54785(12) 0.0403(8) Uani 1 1 d . . . . .
C91 C 0.26861(18) 0.8119(4) 0.54755(14) 0.0516(10) Uani 1 1 d . . . . .
H91 H 0.287878 0.873077 0.533567 0.062 Uiso 1 1 calc R U . . .
C92 C 0.2264(2) 0.8501(5) 0.56734(15) 0.0667(14) Uani 1 1 d . . . . .
H92 H 0.217043 0.937244 0.566773 0.080 Uiso 1 1 calc R U . . .
C93 C 0.1984(2) 0.7645(7) 0.58754(16) 0.0732(16) Uani 1 1 d . . . . .
H93 H 0.169458 0.791568 0.600955 0.088 Uiso 1 1 calc R U . . .
C94 C 0.2120(2) 0.6382(6) 0.58859(16) 0.0683(15) Uani 1 1 d . . . . .
H94 H 0.192508 0.578240 0.602928 0.082 Uiso 1 1 calc R U . . .
C95 C 0.25453(15) 0.5978(4) 0.56856(14) 0.0482(9) Uani 1 1 d . . . . .
H95 H 0.263664 0.510547 0.569228 0.058 Uiso 1 1 calc R U . . .
C101 C -0.0044(3) 0.4627(8) 0.5186(3) 0.0484(18) Uani 0.5 1 d D . P A -1
H101 H -0.027300 0.433931 0.541041 0.058 Uiso 0.5 1 calc R U P A -1
Cl1 Cl -0.03974(14) 0.4543(5) 0.46018(11) 0.1033(13) Uani 0.5 1 d D . P A -1
Cl2 Cl 0.01433(13) 0.6216(3) 0.53160(13) 0.0842(8) Uani 0.5 1 d D . P A -1
Cl3 Cl 0.05200(9) 0.3677(2) 0.52665(7) 0.0520(5) Uani 0.5 1 d D . P A -1
C102 C 0.5058(3) 0.3591(9) 0.4830(3) 0.052(2) Uani 0.5 1 d D . P B -1
H102 H 0.529708 0.388772 0.461591 0.063 Uiso 0.5 1 calc R U P B -1
Cl4 Cl 0.54008(12) 0.3697(5) 0.54258(9) 0.0933(11) Uani 0.5 1 d D . P B -1
Cl5 Cl 0.44995(8) 0.4591(2) 0.47395(7) 0.0518(5) Uani 0.5 1 d D . P B -1
Cl6 Cl 0.48822(12) 0.2048(3) 0.46817(12) 0.0774(7) Uani 0.5 1 d D . P B -1

loop_
_atom_site_aniso_label
_atom_site_aniso_U_11
_atom_site_aniso_U_22
_atom_site_aniso_U_33
_atom_site_aniso_U_23
_atom_site_aniso_U_13
_atom_site_aniso_U_12
O1 0.0412(12) 0.0343(13) 0.0490(13) -0.0069(10) 0.0144(10) -0.0037(10)
O2 0.0459(13) 0.0274(12) 0.0541(14) -0.0031(10) 0.0178(11) -0.0044(10)
N1 0.0300(12) 0.0337(16) 0.0345(13) -0.0021(12) 0.0043(11) 0.0015(11)
N2 0.0465(15) 0.0348(15) 0.0367(13) -0.0040(11) 0.0153(12) -0.0005(12)
N3 0.0290(12) 0.0271(14) 0.0365(13) 0.0013(11) 0.0064(10) 0.0001(11)
N4 0.0344(13) 0.0325(14) 0.0433(14) -0.0059(11) 0.0118(11) -0.0019(11)
C1 0.0281(14) 0.0316(17) 0.0313(14) 0.0002(13) 0.0008(11) 0.0023(12)
C2 0.0348(16) 0.047(2) 0.0424(17) -0.0111(16) 0.0094(14) 0.0024(15)
C3 0.0399(18) 0.058(3) 0.057(2) -0.016(2) 0.0208(17) -0.0040(18)
C4 0.0431(19) 0.066(3) 0.062(2) -0.010(2) 0.0244(18) -0.0107(19)
C5 0.0385(17) 0.044(2) 0.0457(18) -0.0048(16) 0.0087(14) -0.0071(16)
C6 0.0295(14) 0.0391(19) 0.0301(14) -0.0036(13) 0.0028(11) 0.0024(13)
C7 0.0313(14) 0.0308(16) 0.0306(14) -0.0009(12) 0.0021(11) 0.0014(12)
C8 0.0415(17) 0.0358(18) 0.0391(17) -0.0046(14) 0.0116(14) 0.0033(14)
C9 0.0426(17) 0.0398(18) 0.0363(15) -0.0055(14) 0.0123(13) 0.0005(14)
C10 0.0469(19) 0.057(2) 0.050(2) -0.0098(18) 0.0189(16) -0.0118(17)
C11 0.0428(19) 0.071(3) 0.067(3) -0.018(2) 0.0257(19) -0.0037(19)
C12 0.090(4) 0.059(3) 0.094(4) -0.025(3) 0.059(3) -0.026(3)
C13 0.0268(14) 0.0367(19) 0.0328(15) 0.0001(13) 0.0043(12) -0.0019(13)
C14 0.0278(14) 0.0333(18) 0.0309(14) -0.0005(13) 0.0045(11) -0.0004(12)
C15 0.0306(15) 0.0351(18) 0.0339(15) 0.0014(13) 0.0003(12) 0.0021(13)
C16 0.0294(14) 0.0377(19) 0.0335(15) -0.0019(13) 0.0024(12) -0.0021(13)
C17 0.0314(15) 0.044(2) 0.0327(15) 0.0011(14) -0.0017(12) -0.0054(14)
C18 0.0293(14) 0.0308(18) 0.0350(16) 0.0016(13) 0.0022(12) -0.0020(12)
C19 0.0312(14) 0.0343(18) 0.0312(14) -0.0024(13) 0.0005(12) 0.0008(13)
C20 0.0298(14) 0.0373(19) 0.0280(14) -0.0051(13) -0.0008(11) 0.0039(13)
C21 0.0378(17) 0.062(3) 0.0369(17) 0.0070(17) 0.0072(13) 0.0083(17)
C22 0.0403(18) 0.078(3) 0.049(2) 0.006(2) 0.0162(16) 0.016(2)
C23 0.0386(17) 0.060(3) 0.0428(19) -0.0063(18) 0.0018(15) 0.0171(18)
C24 0.0397(17) 0.042(2) 0.0402(17) -0.0076(15) -0.0030(14) 0.0071(16)
C25 0.0325(15) 0.0354(19) 0.0372(16) -0.0046(14) 0.0026(12) 0.0008(14)
C26 0.0327(14) 0.0294(17) 0.0349(15) -0.0022(13) 0.0031(12) 0.0056(13)
C27 0.0400(17) 0.0379(19) 0.0381(16) -0.0042(15) 0.0014(14) 0.0044(15)
C28 0.053(2) 0.046(2) 0.0328(16) -0.0050(15) 0.0056(15) 0.0043(17)
C29 0.056(2) 0.051(3) 0.0418(18) -0.0015(17) 0.0170(16) 0.0141(19)
C30 0.0392(17) 0.050(2) 0.052(2) -0.0049(18) 0.0151(15) 0.0071(16)
C31 0.0349(16) 0.045(2) 0.0408(17) -0.0065(15) 0.0045(13) 0.0040(15)
C32 0.0405(18) 0.041(2) 0.0446(18) -0.0059(16) -0.0022(15) 0.0009(16)
C33 0.0359(16) 0.0283(17) 0.0392(16) 0.0046(13) -0.0010(13) -0.0043(13)
C34 0.0429(17) 0.0369(19) 0.0314(15) 0.0026(14) -0.0043(13) 0.0061(15)
C35 0.047(2) 0.049(2) 0.046(2) 0.0083(17) 0.0109(16) 0.0080(17)
C36 0.060(2) 0.068(3) 0.056(2) 0.014(2) 0.021(2) 0.017(2)
C37 0.073(3) 0.087(4) 0.046(2) 0.007(2) 0.017(2) 0.039(3)
C38 0.087(3) 0.067(3) 0.046(2) -0.001(2) 0.005(2) 0.037(3)
C39 0.065(2) 0.045(2) 0.0393(18) 0.0047(17) -0.0028(17) 0.0137(19)
C40 0.0360(16) 0.0371(19) 0.0382(16) 0.0124(14) 0.0051(13) 0.0022(14)
C41 0.049(2) 0.048(2) 0.0355(17) 0.0072(15) 0.0007(15) -0.0058(17)
C42 0.083(3) 0.061(3) 0.040(2) 0.006(2) -0.014(2) 0.000(3)
C43 0.116(5) 0.073(4) 0.036(2) 0.013(2) 0.011(3) 0.033(3)
C44 0.084(4) 0.132(6) 0.056(3) 0.042(3) 0.037(3) 0.043(4)
C45 0.045(2) 0.105(4) 0.059(2) 0.032(3) 0.0154(19) 0.007(2)
C51 0.0269(14) 0.0355(18) 0.0296(14) -0.0007(13) 0.0005(11) 0.0005(13)
C52 0.0333(15) 0.038(2) 0.0383(16) -0.0065(14) 0.0060(13) -0.0009(14)
C53 0.0363(17) 0.059(3) 0.050(2) -0.0088(18) 0.0189(16) -0.0045(17)
C54 0.0414(18) 0.043(2) 0.064(2) -0.0054(18) 0.0198(17) -0.0118(17)
C55 0.0385(16) 0.0341(19) 0.0456(18) -0.0021(15) 0.0083(14) -0.0049(14)
C56 0.0269(13) 0.0289(16) 0.0350(14) 0.0023(12) 0.0027(11) -0.0010(12)
C57 0.0330(14) 0.0257(15) 0.0322(14) 0.0031(11) 0.0013(11) 0.0018(12)
C58 0.0446(18) 0.0365(19) 0.053(2) -0.0047(16) 0.0152(16) 0.0074(15)
C59 0.0313(14) 0.0404(18) 0.0429(17) -0.0069(14) 0.0075(12) 0.0036(13)
C60 0.0484(19) 0.043(2) 0.0486(19) -0.0039(16) 0.0153(16) -0.0002(16)
C61 0.046(2) 0.059(3) 0.060(2) -0.015(2) 0.0216(18) -0.0027(18)
C62 0.109(4) 0.050(3) 0.082(3) -0.002(2) 0.053(3) -0.018(3)
C63 0.0295(14) 0.0251(16) 0.0365(15) 0.0013(12) 0.0053(12) 0.0006(12)
C64 0.0276(13) 0.0316(18) 0.0332(14) -0.0002(13) 0.0048(11) 0.0027(12)
C65 0.0317(15) 0.0261(16) 0.0388(16) 0.0002(13) 0.0044(13) 0.0031(12)
C66 0.0320(15) 0.0318(18) 0.0384(16) 0.0008(13) 0.0023(13) -0.0033(13)
C67 0.0333(15) 0.0313(17) 0.0361(15) 0.0028(13) -0.0007(12) -0.0061(13)
C68 0.0280(14) 0.0344(18) 0.0380(16) 0.0069(13) 0.0026(13) -0.0015(12)
C69 0.0298(13) 0.0290(16) 0.0331(15) -0.0014(13) 0.0011(12) 0.0011(13)
C70 0.0330(14) 0.0295(17) 0.0356(15) -0.0004(13) 0.0023(12) 0.0066(13)
C71 0.0348(16) 0.043(2) 0.0390(16) -0.0048(15) 0.0057(13) 0.0039(14)
C72 0.0356(16) 0.058(3) 0.0482(19) -0.0013(18) 0.0124(15) 0.0034(17)
C73 0.0509(19) 0.046(2) 0.0428(18) -0.0015(17) 0.0160(16) 0.0138(18)
C74 0.051(2) 0.045(2) 0.0357(16) -0.0089(15) 0.0036(15) 0.0112(17)
C75 0.0366(16) 0.040(2) 0.0376(17) -0.0034(15) 0.0007(14) 0.0032(14)
C76 0.0300(14) 0.0373(18) 0.0278(13) -0.0050(13) -0.0002(11) 0.0001(13)
C77 0.0318(15) 0.0364(19) 0.0388(16) -0.0035(14) 0.0008(13) 0.0035(14)
C78 0.0399(17) 0.037(2) 0.0393(16) -0.0040(14) 0.0004(14) 0.0072(15)
C79 0.0393(18) 0.057(3) 0.0426(18) -0.0052(17) 0.0048(15) 0.0173(17)
C80 0.0402(18) 0.063(3) 0.050(2) 0.0089(19) 0.0150(16) 0.0115(18)
C81 0.0394(17) 0.045(2) 0.0390(17) 0.0066(15) 0.0078(13) 0.0036(15)
C82 0.0473(19) 0.0311(19) 0.0487(19) -0.0011(15) -0.0095(16) -0.0003(16)
C83 0.0347(16) 0.0337(19) 0.0420(17) 0.0070(14) -0.0033(13) -0.0037(14)
C84 0.0381(16) 0.0350(19) 0.0412(17) 0.0113(14) 0.0045(13) 0.0019(14)
C85 0.047(2) 0.074(3) 0.066(3) 0.030(2) 0.0176(19) 0.001(2)
C86 0.089(4) 0.086(4) 0.067(3) 0.036(3) 0.044(3) 0.024(3)
C87 0.101(4) 0.070(3) 0.038(2) 0.014(2) 0.017(2) 0.035(3)
C88 0.070(3) 0.051(3) 0.0377(18) 0.0051(17) -0.0017(18) 0.010(2)
C89 0.0426(18) 0.044(2) 0.0367(16) 0.0070(15) 0.0001(14) 0.0000(16)
C90 0.0428(17) 0.040(2) 0.0308(15) 0.0018(14) -0.0088(13) 0.0041(15)
C91 0.065(2) 0.040(2) 0.0434(19) 0.0038(16) -0.0048(18) 0.0098(19)
C92 0.087(3) 0.062(3) 0.044(2) -0.002(2) -0.005(2) 0.038(3)
C93 0.076(3) 0.098(4) 0.044(2) 0.002(3) 0.007(2) 0.040(3)
C94 0.062(3) 0.096(4) 0.049(2) 0.011(3) 0.015(2) 0.017(3)
C95 0.049(2) 0.049(2) 0.0456(19) 0.0052(17) 0.0072(16) 0.0103(18)
C101 0.056(4) 0.044(5) 0.051(4) -0.008(4) 0.024(4) -0.002(4)
Cl1 0.092(2) 0.144(4) 0.0670(16) -0.039(2) -0.0005(15) 0.007(2)
Cl2 0.0932(18) 0.0409(14) 0.124(2) -0.0077(14) 0.0336(17) -0.0048(12)
Cl3 0.0634(12) 0.0441(12) 0.0573(11) -0.0040(9) 0.0333(9) 0.0028(9)
C102 0.063(5) 0.060(6) 0.034(3) 0.000(3) 0.012(3) 0.004(4)
Cl4 0.0837(18) 0.140(4) 0.0531(13) -0.0228(18) 0.0058(13) 0.017(2)
Cl5 0.0622(11) 0.0503(12) 0.0500(10) -0.0014(9) 0.0279(9) 0.0085(9)
Cl6 0.0859(17) 0.0417(13) 0.109(2) -0.0060(13) 0.0290(15) -0.0005(12)

loop_
_atom_type_symbol
_atom_type_description
_atom_type_scat_dispersion_real
_atom_type_scat_dispersion_imag
_atom_type_scat_source
C C 0.0181 0.0091 'International Tables Vol C Tables 4.2.6.8 and 6.1.1.4'
H H 0.0000 0.0000 'International Tables Vol C Tables 4.2.6.8 and 6.1.1.4'
Cl Cl 0.3639 0.7018 'International Tables Vol C Tables 4.2.6.8 and 6.1.1.4'
N N 0.0311 0.0180 'International Tables Vol C Tables 4.2.6.8 and 6.1.1.4'
O O 0.0492 0.0322 'International Tables Vol C Tables 4.2.6.8 and 6.1.1.4'

loop_
_geom_angle_atom_site_label_1
_geom_angle_atom_site_label_2
_geom_angle_atom_site_label_3
_geom_angle
_geom_angle_site_symmetry_1
_geom_angle_site_symmetry_3
_geom_angle_publ_flag
C7 O1 C8 104.7(3) . . ?
C57 O2 C58 105.9(3) . . ?
C1 N1 C13 122.5(3) . . ?
C7 N2 C9 106.9(3) . . ?
C51 N3 C63 122.2(3) . . ?
C57 N4 C59 108.0(3) . . ?
N1 C1 C2 121.0(3) . . ?
N1 C1 C6 121.3(3) . . ?
C2 C1 C6 117.7(3) . . ?
C3 C2 C1 121.1(4) . . ?
C2 C3 C4 121.1(4) . . ?
C5 C4 C3 118.1(4) . . ?
C4 C5 C6 122.0(4) . . ?
C5 C6 C1 119.9(3) . . ?
C5 C6 C7 120.0(3) . . ?
C1 C6 C7 120.0(3) . . ?
N2 C7 O1 117.3(3) . . ?
N2 C7 C6 126.9(3) . . ?
O1 C7 C6 115.9(3) . . ?
O1 C8 C9 104.0(3) . . ?
N2 C9 C10 112.4(3) . . ?
N2 C9 C8 102.9(3) . . ?
C10 C9 C8 113.3(3) . . ?
C12 C10 C9 111.0(4) . . ?
C12 C10 C11 110.1(4) . . ?
C9 C10 C11 109.8(3) . . ?
C14 C13 C18 120.8(3) . . ?
C14 C13 N1 119.7(3) . . ?
C18 C13 N1 119.4(3) . . ?
C13 C14 C15 118.8(3) . . ?
C13 C14 C19 119.7(3) . . ?
C15 C14 C19 121.4(3) . . ?
C14 C15 C16 121.6(3) . . ?
C17 C16 C15 118.3(3) . . ?
C17 C16 C32 121.6(3) . . ?
C15 C16 C32 120.1(3) . . ?
C16 C17 C18 121.7(3) . . ?
C17 C18 C13 118.7(3) . . ?
C17 C18 C33 123.0(3) . . ?
C13 C18 C33 118.3(3) . . ?
C20 C19 C26 114.4(3) . . ?
C20 C19 C14 111.0(3) . . ?
C26 C19 C14 112.1(3) . . ?
C21 C20 C25 118.3(3) . . ?
C21 C20 C19 118.8(3) . . ?
C25 C20 C19 122.7(3) . . ?
C22 C21 C20 120.9(4) . . ?
C21 C22 C23 120.1(4) . . ?
C24 C23 C22 119.6(4) . . ?
C23 C24 C25 120.2(4) . . ?
C20 C25 C24 120.9(3) . . ?
C27 C26 C31 118.1(3) . . ?
C27 C26 C19 119.2(3) . . ?
C31 C26 C19 122.7(3) . . ?
C28 C27 C26 121.0(3) . . ?
C27 C28 C29 120.2(3) . . ?
C30 C29 C28 119.1(3) . . ?
C29 C30 C31 120.7(4) . . ?
C30 C31 C26 120.9(3) . . ?
C34 C33 C40 113.2(3) . . ?
C34 C33 C18 112.1(3) . . ?
C40 C33 C18 111.7(3) . . ?
C39 C34 C35 117.5(4) . . ?
C39 C34 C33 119.8(4) . . ?
C35 C34 C33 122.7(3) . . ?
C36 C35 C34 120.5(4) . . ?
C37 C36 C35 121.3(5) . . ?
C36 C37 C38 118.9(4) . . ?
C39 C38 C37 120.4(5) . . ?
C38 C39 C34 121.4(5) . . ?
C41 C40 C45 117.9(4) . . ?
C41 C40 C33 123.2(3) . . ?
C45 C40 C33 118.9(3) . . ?
C40 C41 C42 121.2(4) . . ?
C43 C42 C41 120.1(5) . . ?
C42 C43 C44 119.7(4) . . ?
C43 C44 C45 120.4(5) . . ?
C40 C45 C44 120.6(5) . . ?
N3 C51 C52 121.6(3) . . ?
N3 C51 C56 120.3(3) . . ?
C52 C51 C56 118.0(3) . . ?
C53 C52 C51 120.5(4) . . ?
C54 C53 C52 121.8(4) . . ?
C53 C54 C55 119.1(4) . . ?
C54 C55 C56 121.1(4) . . ?
C55 C56 C51 119.5(3) . . ?
C55 C56 C57 120.0(3) . . ?
C51 C56 C57 120.5(3) . . ?
N4 C57 O2 117.4(3) . . ?
N4 C57 C56 126.3(3) . . ?
O2 C57 C56 116.3(3) . . ?
O2 C58 C59 104.9(3) . . ?
N4 C59 C60 112.6(3) . . ?
N4 C59 C58 103.3(3) . . ?
C60 C59 C58 114.0(3) . . ?
C59 C60 C61 109.9(3) . . ?
C59 C60 C62 110.8(3) . . ?
C61 C60 C62 110.7(4) . . ?
C68 C63 C64 120.7(3) . . ?
C68 C63 N3 119.6(3) . . ?
C64 C63 N3 119.7(3) . . ?
C65 C64 C63 118.2(3) . . ?
C65 C64 C69 122.7(3) . . ?
C63 C64 C69 119.0(3) . . ?
C66 C65 C64 122.4(3) . . ?
C65 C66 C67 118.3(3) . . ?
C65 C66 C82 120.4(3) . . ?
C67 C66 C82 121.3(3) . . ?
C66 C67 C68 121.8(3) . . ?
C67 C68 C63 118.6(3) . . ?
C67 C68 C83 122.5(3) . . ?
C63 C68 C83 118.9(3) . . ?
C64 C69 C76 111.2(3) . . ?
C64 C69 C70 112.4(2) . . ?
C76 C69 C70 113.2(3) . . ?
C71 C70 C75 118.2(3) . . ?
C71 C70 C69 122.5(3) . . ?
C75 C70 C69 119.2(3) . . ?
C70 C71 C72 120.6(3) . . ?
C73 C72 C71 120.5(4) . . ?
C72 C73 C74 119.9(3) . . ?
C73 C74 C75 120.0(3) . . ?
C74 C75 C70 120.8(3) . . ?
C77 C76 C81 118.5(3) . . ?
C77 C76 C69 122.7(3) . . ?
C81 C76 C69 118.7(3) . . ?
C76 C77 C78 120.4(3) . . ?
C79 C78 C77 119.9(4) . . ?
C80 C79 C78 119.9(4) . . ?
C79 C80 C81 120.1(4) . . ?
C80 C81 C76 121.0(4) . . ?
C68 C83 C84 113.1(3) . . ?
C68 C83 C90 112.4(3) . . ?
C84 C83 C90 113.2(3) . . ?
C89 C84 C85 117.1(4) . . ?
C89 C84 C83 123.2(3) . . ?
C85 C84 C83 119.7(3) . . ?
C84 C85 C86 122.0(4) . . ?
C87 C86 C85 119.5(4) . . ?
C88 C87 C86 119.4(4) . . ?
C87 C88 C89 120.2(4) . . ?
C84 C89 C88 121.8(4) . . ?
C95 C90 C91 118.2(4) . . ?
C95 C90 C83 122.1(4) . . ?
C91 C90 C83 119.7(4) . . ?
C92 C91 C90 120.8(5) . . ?
C93 C92 C91 120.6(5) . . ?
C92 C93 C94 119.9(5) . . ?
C93 C94 C95 120.2(5) . . ?
C90 C95 C94 120.2(5) . . ?
Cl1 C101 Cl3 111.2(4) . . ?
Cl1 C101 Cl2 108.6(5) . . ?
Cl3 C101 Cl2 109.4(4) . . ?
Cl6 C102 Cl4 110.8(5) . . ?
Cl6 C102 Cl5 111.3(5) . . ?
Cl4 C102 Cl5 110.0(4) . . ?

loop_
_geom_bond_atom_site_label_1
_geom_bond_atom_site_label_2
_geom_bond_distance
_geom_bond_site_symmetry_2
_geom_bond_publ_flag
O1 C7 1.371(4) . ?
O1 C8 1.451(4) . ?
O2 C57 1.352(4) . ?
O2 C58 1.445(4) . ?
N1 C1 1.367(4) . ?
N1 C13 1.430(5) . ?
N2 C7 1.276(4) . ?
N2 C9 1.483(4) . ?
N3 C51 1.371(4) . ?
N3 C63 1.423(4) . ?
N4 C57 1.278(4) . ?
N4 C59 1.467(4) . ?
C1 C2 1.405(5) . ?
C1 C6 1.406(5) . ?
C2 C3 1.377(6) . ?
C3 C4 1.393(7) . ?
C4 C5 1.378(5) . ?
C5 C6 1.391(5) . ?
C6 C7 1.462(4) . ?
C8 C9 1.522(5) . ?
C9 C10 1.518(5) . ?
C10 C12 1.513(7) . ?
C10 C11 1.540(6) . ?
C13 C14 1.389(5) . ?
C13 C18 1.408(4) . ?
C14 C15 1.395(5) . ?
C14 C19 1.533(4) . ?
C15 C16 1.397(4) . ?
C16 C17 1.389(5) . ?
C16 C32 1.508(5) . ?
C17 C18 1.390(5) . ?
C18 C33 1.535(5) . ?
C19 C20 1.515(4) . ?
C19 C26 1.525(5) . ?
C20 C21 1.389(5) . ?
C20 C25 1.390(5) . ?
C21 C22 1.387(6) . ?
C22 C23 1.388(7) . ?
C23 C24 1.373(6) . ?
C24 C25 1.392(5) . ?
C26 C27 1.394(4) . ?
C26 C31 1.394(5) . ?
C27 C28 1.390(5) . ?
C28 C29 1.392(6) . ?
C29 C30 1.382(6) . ?
C30 C31 1.389(5) . ?
C33 C34 1.517(5) . ?
C33 C40 1.525(5) . ?
C34 C39 1.390(6) . ?
C34 C35 1.394(6) . ?
C35 C36 1.389(6) . ?
C36 C37 1.364(8) . ?
C37 C38 1.383(8) . ?
C38 C39 1.383(7) . ?
C40 C41 1.376(5) . ?
C40 C45 1.382(6) . ?
C41 C42 1.389(5) . ?
C42 C43 1.363(8) . ?
C43 C44 1.364(9) . ?
C44 C45 1.392(7) . ?
C51 C52 1.405(5) . ?
C51 C56 1.423(5) . ?
C52 C53 1.378(5) . ?
C53 C54 1.377(6) . ?
C54 C55 1.381(5) . ?
C55 C56 1.402(5) . ?
C56 C57 1.461(5) . ?
C58 C59 1.531(5) . ?
C59 C60 1.520(5) . ?
C60 C61 1.521(5) . ?
C60 C62 1.535(7) . ?
C63 C68 1.402(4) . ?
C63 C64 1.408(4) . ?
C64 C65 1.387(5) . ?
C64 C69 1.524(4) . ?
C65 C66 1.387(4) . ?
C66 C67 1.391(5) . ?
C66 C82 1.513(5) . ?
C67 C68 1.394(5) . ?
C68 C83 1.515(5) . ?
C69 C76 1.525(4) . ?
C69 C70 1.536(4) . ?
C70 C71 1.389(5) . ?
C70 C75 1.399(5) . ?
C71 C72 1.389(5) . ?
C72 C73 1.373(5) . ?
C73 C74 1.380(6) . ?
C74 C75 1.387(5) . ?
C76 C77 1.389(5) . ?
C76 C81 1.395(5) . ?
C77 C78 1.402(5) . ?
C78 C79 1.382(6) . ?
C79 C80 1.380(7) . ?
C80 C81 1.383(5) . ?
C83 C84 1.522(5) . ?
C83 C90 1.528(5) . ?
C84 C89 1.379(5) . ?
C84 C85 1.380(5) . ?
C85 C86 1.385(7) . ?
C86 C87 1.381(8) . ?
C87 C88 1.370(7) . ?
C88 C89 1.383(5) . ?
C90 C95 1.381(6) . ?
C90 C91 1.395(6) . ?
C91 C92 1.383(7) . ?
C92 C93 1.355(9) . ?
C93 C94 1.377(9) . ?
C94 C95 1.402(6) . ?
C101 Cl1 1.726(8) . ?
C101 Cl3 1.745(8) . ?
C101 Cl2 1.763(8) . ?
C102 Cl6 1.719(9) . ?
C102 Cl4 1.746(7) . ?
C102 Cl5 1.764(8) . ?

loop_
_geom_hbond_atom_site_label_D
_geom_hbond_atom_site_label_H
_geom_hbond_atom_site_label_A
_geom_hbond_distance_DH
_geom_hbond_distance_HA
_geom_hbond_distance_DA
_geom_hbond_angle_DHA
_geom_hbond_site_symmetry_A
_geom_hbond_publ_flag
N1 H1N N2 0.92(4) 1.94(5) 2.676(4) 136(4) . yes
N3 H3N N4 0.89(5) 1.96(5) 2.665(4) 135(4) . yes
